data_7154243
loop_
_publ_author_name
'Girgis, Adel S.'
'Panda, Siva S.'
'Farag, I. S. Ahmed'
'El-Shabiny, A M'
'Moustafa, A. M.'
'Ismail, Nasser S. M.'
'Pillai, Girinath G.'
'Panda, Chandramukhi S.'
'Hall, C. Dennis'
'Katritzky, Alan R.'

_publ_section_title
;
 Synthesis, and QSAR analysis of anti-oncological active spiro-alkaloids.
;
_journal_issue 6
_journal_name_full 'Organic &amp; biomolecular chemistry'
_journal_page_first 1741
_journal_page_last 1753
_journal_paper_doi 10.1039/c4ob02149e
_journal_volume 13
_journal_year 2015
_chemical_absolute_configuration rm
_chemical_formula_iupac 'C32 H32 Cl1 N3 O2'
_chemical_formula_moiety 'C32 H32 Cl1 N3 O2'
_chemical_formula_sum 'C32 H32 Cl N3 O2'
_chemical_formula_weight 526.08
_chemical_melting_point 514(1)
_chemical_name_systematic
5-Chloro-1',1''-dimethyl-4'-(4-methylphenyl)-5''-[(4-methylphenyl)methylidene]-dispiro[3H-indole-3,2'-pyrrolidine-3',3''-piperidine]-2(1H),4''-dione
_space_group_IT_number 14
_symmetry_cell_setting monoclinic
_symmetry_space_group_name_Hall '-P 2yn'
_symmetry_space_group_name_H-M 'P 1 21/n 1'
_atom_sites_solution_hydrogens difmap
_atom_sites_solution_primary direct
_audit_update_record
;
2014-09-29 deposited with the CCDC.
2014-12-09 downloaded from the CCDC.
;
_cell_angle_alpha 90
_cell_angle_beta 96.3419(17)
_cell_angle_gamma 90
_cell_formula_units_Z 4
_cell_length_a 11.6216(6)
_cell_length_b 20.8276(9)
_cell_length_c 11.8949(7)
_cell_measurement_reflns_used 4788
_cell_measurement_temperature 298(2)
_cell_measurement_theta_max 30
_cell_measurement_theta_min 3
_cell_volume 2861.5(3)
_computing_cell_refinement 'DENZO/SCALEPACK (Otwinowski & Minor, 1997)'
_computing_data_collection 'COLLECT (Nonius, 2001).'
_computing_data_reduction 'DENZO/SCALEPACK (Otwinowski & Minor, 1997)'
_computing_molecular_graphics 'CAMERON (Watkin et al., 1996)'
_computing_publication_material 'CRYSTALS (Betteridge et al., 2003)'
_computing_structure_refinement 'CRYSTALS (Betteridge et al., 2003)'
_computing_structure_solution 'SIR92 (Altomare et al., 1994)'
_diffrn_ambient_temperature 298(2)
_diffrn_measured_fraction_theta_full 0.992
_diffrn_measured_fraction_theta_max 0.843
_diffrn_measurement_device '95mm CCD camera on \k-goniostat'
_diffrn_measurement_device_type 'Nonius 590 KappaCCD'
_diffrn_measurement_method '\f & \w scans'
_diffrn_radiation_monochromator graphite
_diffrn_radiation_source 'fine-focus sealed tube'
_diffrn_radiation_type 'Mo K\a'
_diffrn_radiation_wavelength 0.71073
_diffrn_reflns_av_R_equivalents 0.151
_diffrn_reflns_limit_h_max 14
_diffrn_reflns_limit_h_min -14
_diffrn_reflns_limit_k_max 25
_diffrn_reflns_limit_k_min -24
_diffrn_reflns_limit_l_max 15
_diffrn_reflns_limit_l_min -15
_diffrn_reflns_number 9983
_diffrn_reflns_theta_full 25.087
_diffrn_reflns_theta_max 28.188
_diffrn_reflns_theta_min 3.039
_diffrn_standards_decay_% 0
_diffrn_standards_interval_count 0
_diffrn_standards_interval_time 0
_diffrn_standards_number 0
_exptl_absorpt_coefficient_mu 0.166
_exptl_absorpt_correction_T_max 1.00
_exptl_absorpt_correction_T_min 1.00
_exptl_absorpt_correction_type multi-scan
_exptl_absorpt_process_details 'DENZO/SCALEPACK (Otwinowski & Minor, 1997)'
_exptl_crystal_colour Colorless
_exptl_crystal_density_diffrn 1.221
_exptl_crystal_density_method 'not measured'
_exptl_crystal_description Needle
_exptl_crystal_F_000 1112
_exptl_crystal_recrystallization_method 'Re-crystallisation from solvent: n-butanol'
_exptl_crystal_size_max 0.16
_exptl_crystal_size_mid 0.1
_exptl_crystal_size_min 0.08
_refine_diff_density_max 0.27
_refine_diff_density_min -0.33
_refine_ls_extinction_method None
_refine_ls_goodness_of_fit_ref 1.0301
_refine_ls_hydrogen_treatment mixed
_refine_ls_matrix_type full
_refine_ls_number_parameters 236
_refine_ls_number_reflns 1569
_refine_ls_number_restraints 147
_refine_ls_R_factor_all 0.3533
_refine_ls_R_factor_gt 0.0685
_refine_ls_shift/su_max 0.0062096
_refine_ls_shift/su_mean 0.0004345
_refine_ls_structure_factor_coef Fsqd
_refine_ls_weighting_details
;
 Method= Modified Sheldrick 
 w=1/[\s^2^(F^2^) + ( 0.10P)^2^ + 0.00P] 
 ,where P=(max(Fo^2^,0) + 2Fc^2^)/3 
;
_refine_ls_weighting_scheme calc
_refine_ls_wR_factor_all 0.2459
_refine_ls_wR_factor_gt 0.1331
_refine_ls_wR_factor_ref 0.1331
_reflns_limit_h_max 14
_reflns_limit_h_min -14
_reflns_limit_k_max 25
_reflns_limit_k_min 0
_reflns_limit_l_max 15
_reflns_limit_l_min 0
_reflns_number_gt 1569
_reflns_number_total 4939
_reflns_threshold_expression I>2.0\s(I)
_oxford_refine_ls_scale 0.1762(3)
_cod_data_source_file c4ob02149e2.cif
_cod_data_source_block 872_4a
_cod_depositor_comments 'Adding full bibliography for 7154243.cif.'
_cod_original_sg_symbol_H-M 'P 1 21/n 1 '
_cod_original_formula_sum 'C32 H32 Cl1 N3 O2'
_cod_database_code 7154243

loop_
_symmetry_equiv_pos_as_xyz
x,y,z
-x,-y,-z
-x+1/2,y+1/2,-z+1/2
x+1/2,-y+1/2,z+1/2

loop_
_atom_site_label
_atom_site_type_symbol
_atom_site_fract_x
_atom_site_fract_y
_atom_site_fract_z
_atom_site_U_iso_or_equiv
_atom_site_occupancy
_atom_site_adp_type
_atom_site_refinement_flags_posn
Cl1 Cl 0.5089(2) 0.66945(18) 1.0707(2) 0.1842 1.0000 Uani .
O1 O 0.8105(4) 0.7080(3) 0.8197(5) 0.0940 1.0000 Uani .
O2 O 0.6575(4) 0.5103(3) 0.5373(5) 0.0854 1.0000 Uani .
N1 N 0.6542(5) 0.6560(3) 0.5111(5) 0.0642 1.0000 Uani D
N2 N 0.5064(6) 0.5481(3) 0.6295(5) 0.0704 1.0000 Uani D
N3 N 0.7687(7) 0.5266(4) 0.7785(5) 0.0877 1.0000 Uani D
C1 C 0.9036(7) 0.5995(4) 0.7277(7) 0.0749 1.0000 Uani D
C2 C 1.0073(7) 0.6195(5) 0.6711(9) 0.0777 1.0000 Uani D
C3 C 1.0644(10) 0.6743(5) 0.7130(7) 0.1141 1.0000 Uani D
C4 C 1.1611(11) 0.6957(5) 0.6655(12) 0.1236 1.0000 Uani D
C5 C 1.2054(9) 0.6638(7) 0.5794(12) 0.1080 1.0000 Uani D
C6 C 1.1509(11) 0.6089(7) 0.5386(7) 0.1149 1.0000 Uani D
C7 C 1.0519(10) 0.5880(4) 0.5852(9) 0.0969 1.0000 Uani D
C8 C 1.3144(8) 0.6854(5) 0.5309(8) 0.1508 1.0000 Uani D
C9 C 0.8803(7) 0.5274(4) 0.7330(7) 0.0926 1.0000 Uani D
C10 C 0.7177(7) 0.4626(5) 0.7938(8) 0.1182 1.0000 Uani D
C11 C 0.6943(7) 0.5730(4) 0.7142(7) 0.0664 1.0000 Uani .
C12 C 0.6008(8) 0.5962(3) 0.7839(7) 0.0664 1.0000 Uani D
C13 C 0.6059(8) 0.6232(4) 0.8900(8) 0.0885 1.0000 Uani D
C14 C 0.5052(11) 0.6350(3) 0.9370(7) 0.1027 1.0000 Uani D
C15 C 0.3977(8) 0.6212(3) 0.8815(8) 0.0948 1.0000 Uani D
C16 C 0.3911(7) 0.5925(3) 0.7761(8) 0.0797 1.0000 Uani D
C17 C 0.4926(9) 0.5803(3) 0.7309(7) 0.0667 1.0000 Uani D
C18 C 0.6208(8) 0.5412(4) 0.6122(7) 0.0690 1.0000 Uani D
C19 C 0.7824(6) 0.6257(4) 0.6790(6) 0.0643 1.0000 Uani D
C20 C 0.7585(7) 0.6915(4) 0.7286(7) 0.0707 1.0000 Uani .
C21 C 0.6702(6) 0.7335(4) 0.6676(6) 0.0650 1.0000 Uani D
C22 C 0.6226(6) 0.7780(4) 0.7282(7) 0.0718 1.0000 Uani D
C23 C 0.5366(6) 0.8275(4) 0.6921(8) 0.0668 1.0000 Uani D
C24 C 0.5213(7) 0.8554(4) 0.5860(8) 0.0857 1.0000 Uani D
C25 C 0.4394(9) 0.9031(4) 0.5626(8) 0.1069 1.0000 Uani D
C26 C 0.3715(7) 0.9244(4) 0.6384(12) 0.0995 1.0000 Uani D
C27 C 0.3869(7) 0.8982(5) 0.7442(10) 0.1010 1.0000 Uani D
C28 C 0.4681(8) 0.8508(4) 0.7705(7) 0.0843 1.0000 Uani D
C29 C 0.2855(8) 0.9797(5) 0.6098(8) 0.1664 1.0000 Uani D
C30 C 0.6396(5) 0.7224(4) 0.5434(6) 0.0647 1.0000 Uani D
C31 C 0.7719(6) 0.6348(4) 0.5500(6) 0.0722 1.0000 Uani D
C32 C 0.6225(6) 0.6466(4) 0.3909(6) 0.0836 1.0000 Uani D
H103 H 0.769(3) 0.4380(15) 0.847(4) 0.1420 1.0000 Uiso D
H101 H 0.644(3) 0.4668(13) 0.821(4) 0.1420 1.0000 Uiso D
H102 H 0.709(4) 0.4406(15) 0.722(2) 0.1420 1.0000 Uiso D
H241 H 0.5664(15) 0.8422(9) 0.5303(18) 0.1007 1.0000 Uiso D
H251 H 0.4309(18) 0.9208(9) 0.4903(18) 0.1263 1.0000 Uiso D
H292 H 0.281(5) 0.989(2) 0.531(2) 0.1973 1.0000 Uiso D
H293 H 0.310(4) 1.0169(15) 0.653(5) 0.1973 1.0000 Uiso D
H291 H 0.210(2) 0.9667(18) 0.628(5) 0.1973 1.0000 Uiso D
H271 H 0.3422(16) 0.9129(10) 0.799(2) 0.1156 1.0000 Uiso D
H281 H 0.4779(17) 0.8340(9) 0.8439(17) 0.0975 1.0000 Uiso D
H221 H 0.6482(14) 0.7781(9) 0.8053(17) 0.0836 1.0000 Uiso D
H301 H 0.689(2) 0.7496(12) 0.501(2) 0.0767 1.0000 Uiso D
H302 H 0.5586(18) 0.7348(13) 0.525(2) 0.0767 1.0000 Uiso D
H322 H 0.545(2) 0.6618(19) 0.370(2) 0.0966 1.0000 Uiso D
H323 H 0.675(3) 0.6698(17) 0.349(2) 0.0966 1.0000 Uiso D
H321 H 0.627(3) 0.6012(10) 0.374(2) 0.0966 1.0000 Uiso D
H312 H 0.828(2) 0.6667(12) 0.532(2) 0.0844 1.0000 Uiso D
H311 H 0.787(2) 0.5940(11) 0.513(2) 0.0844 1.0000 Uiso D
H31 H 1.037(2) 0.6967(11) 0.7730(15) 0.1314 1.0000 Uiso D
H41 H 1.197(2) 0.7338(9) 0.693(2) 0.1473 1.0000 Uiso D
H83 H 1.316(3) 0.7314(10) 0.528(5) 0.1846 1.0000 Uiso D
H81 H 1.381(2) 0.670(3) 0.578(4) 0.1846 1.0000 Uiso D
H82 H 1.314(4) 0.668(3) 0.455(3) 0.1846 1.0000 Uiso D
H61 H 1.179(2) 0.5857(12) 0.4803(14) 0.1554 1.0000 Uiso D
H71 H 1.015(2) 0.5511(9) 0.5562(18) 0.1157 1.0000 Uiso D
H11 H 0.916(2) 0.6155(12) 0.8054(18) 0.0900 1.0000 Uiso D
H92 H 0.939(2) 0.5056(13) 0.783(2) 0.1105 1.0000 Uiso D
H91 H 0.876(2) 0.5081(13) 0.6582(19) 0.1105 1.0000 Uiso D
H21 H 0.4515 0.5271 0.5913 0.0808 1.0000 Uiso DR
H151 H 0.3306(19) 0.6313(6) 0.9139(19) 0.1146 1.0000 Uiso D
H161 H 0.3196(18) 0.5812(6) 0.7375(19) 0.0952 1.0000 Uiso D
H131 H 0.6770(19) 0.6340(6) 0.9300(19) 0.1043 1.0000 Uiso D

loop_
_atom_site_aniso_label
_atom_site_aniso_U_11
_atom_site_aniso_U_22
_atom_site_aniso_U_33
_atom_site_aniso_U_23
_atom_site_aniso_U_13
_atom_site_aniso_U_12
Cl1 0.176(3) 0.270(4) 0.112(2) -0.102(3) 0.0470(19) -0.061(3)
O1 0.110(4) 0.089(4) 0.076(4) -0.028(4) -0.021(3) 0.020(3)
O2 0.101(4) 0.077(5) 0.078(4) -0.030(4) 0.009(3) 0.003(3)
N1 0.072(4) 0.065(5) 0.053(4) -0.009(4) -0.004(3) 0.010(4)
N2 0.074(5) 0.067(5) 0.066(5) -0.005(4) -0.008(4) -0.012(4)
N3 0.097(6) 0.082(7) 0.081(5) 0.021(5) -0.009(5) 0.019(5)
C1 0.079(6) 0.061(7) 0.081(6) -0.016(5) -0.010(5) 0.011(6)
C2 0.054(6) 0.083(8) 0.090(8) -0.013(6) -0.019(6) 0.001(7)
C3 0.069(7) 0.105(11) 0.168(11) -0.031(9) 0.008(8) 0.010(7)
C4 0.095(10) 0.075(8) 0.196(13) -0.022(10) -0.004(9) 0.013(8)
C5 0.089(9) 0.096(11) 0.132(11) 0.019(8) -0.014(9) 0.014(9)
C6 0.071(7) 0.173(13) 0.099(8) -0.013(9) 0.001(7) 0.016(8)
C7 0.087(8) 0.117(9) 0.083(7) -0.041(7) -0.008(6) 0.006(7)
C8 0.101(7) 0.171(11) 0.180(11) 0.080(9) 0.009(7) 0.010(8)
C9 0.078(7) 0.088(9) 0.107(8) 0.000(6) -0.018(6) 0.022(6)
C10 0.129(8) 0.082(8) 0.140(9) 0.040(7) 0.003(6) 0.015(7)
C11 0.077(5) 0.062(6) 0.058(6) -0.005(5) -0.001(5) 0.010(6)
C12 0.087(7) 0.068(6) 0.041(6) -0.007(5) -0.005(6) -0.002(5)
C13 0.088(7) 0.112(8) 0.066(7) -0.011(6) 0.008(6) -0.019(6)
C14 0.111(8) 0.131(9) 0.067(7) -0.030(6) 0.012(7) -0.033(7)
C15 0.108(8) 0.098(8) 0.084(8) -0.020(7) 0.035(7) -0.011(6)
C16 0.087(7) 0.082(7) 0.073(8) 0.003(6) 0.022(6) -0.009(5)
C17 0.090(7) 0.063(6) 0.048(6) -0.015(5) 0.009(6) -0.005(5)
C18 0.079(7) 0.060(7) 0.065(7) -0.007(5) -0.008(6) -0.007(6)
C19 0.070(6) 0.061(6) 0.059(6) -0.007(5) -0.006(5) -0.001(5)
C20 0.076(5) 0.083(8) 0.051(6) -0.017(6) -0.003(5) -0.006(6)
C21 0.073(5) 0.068(7) 0.052(6) -0.005(5) -0.004(5) -0.005(5)
C22 0.082(6) 0.070(7) 0.061(6) -0.005(6) -0.001(5) 0.002(6)
C23 0.071(6) 0.077(7) 0.055(6) -0.021(6) 0.014(5) 0.004(5)
C24 0.113(7) 0.084(8) 0.062(7) -0.016(6) 0.016(5) 0.027(6)
C25 0.155(9) 0.099(9) 0.060(7) -0.026(6) -0.018(7) 0.042(7)
C26 0.100(7) 0.102(9) 0.091(9) -0.035(8) -0.013(7) 0.032(7)
C27 0.087(7) 0.126(10) 0.095(9) -0.019(7) 0.032(6) 0.012(7)
C28 0.093(6) 0.086(8) 0.074(7) 0.010(6) 0.011(6) 0.012(6)
C29 0.173(9) 0.150(11) 0.161(10) -0.046(9) -0.048(8) 0.100(9)
C30 0.065(5) 0.065(7) 0.066(6) -0.005(5) 0.016(4) 0.003(5)
C31 0.074(6) 0.078(7) 0.062(6) -0.008(5) -0.003(5) 0.018(5)
C32 0.098(6) 0.090(7) 0.061(6) -0.003(5) -0.001(5) 0.003(5)

loop_
_atom_type_symbol
_atom_type_scat_dispersion_real
_atom_type_scat_dispersion_imag
_atom_type_scat_Cromer_Mann_a1
_atom_type_scat_Cromer_Mann_b1
_atom_type_scat_Cromer_Mann_a2
_atom_type_scat_Cromer_Mann_b2
_atom_type_scat_Cromer_Mann_a3
_atom_type_scat_Cromer_Mann_b3
_atom_type_scat_Cromer_Mann_a4
_atom_type_scat_Cromer_Mann_b4
_atom_type_scat_Cromer_Mann_c
_atom_type_scat_source
C 0.0033 0.0016 2.3100 20.8439 1.0200 10.2075 1.5886 0.5687 0.8650 51.6512 0.2156 'International Tables Vol C 4.2.6.8 and 6.1.1.4'
H 0.0000 0.0000 0.4930 10.5109 0.3229 26.1257 0.1402 3.1424 0.0408 57.7998 0.0030 'International Tables Vol C 4.2.6.8 and 6.1.1.4'
O 0.0106 0.0060 3.0485 13.2771 2.2868 5.7011 1.5463 0.3239 0.8670 32.9089 0.2508 'International Tables Vol C 4.2.6.8 and 6.1.1.4'
N 0.0061 0.0033 12.2126 0.0057 3.1322 9.8933 2.0125 28.9975 1.1663 0.5826 -11.5290 'International Tables Vol C 4.2.6.8 and 6.1.1.4'
Cl 0.1484 0.1585 11.4604 0.0104 7.1964 1.1662 6.2556 18.5194 1.6455 47.7784 -9.5574 'International Tables Vol C 4.2.6.8 and 6.1.1.4'

loop_
_geom_angle_atom_site_label_1
_geom_angle_atom_site_label_2
_geom_angle_atom_site_label_3
_geom_angle
_geom_angle_publ_flag
C30 N1 C31 109.7(5) yes
C30 N1 C32 111.4(6) yes
C31 N1 C32 113.5(6) yes
C17 N2 C18 112.5(7) yes
C17 N2 H21 123.2 no
C18 N2 H21 122.7 no
C9 N3 C10 116.2(8) yes
C9 N3 C11 107.3(7) yes
C10 N3 C11 116.1(7) yes
C2 C1 C9 116.4(8) yes
C2 C1 C19 118.2(7) yes
C9 C1 C19 101.7(7) yes
C2 C1 H11 106.8(14) no
C9 C1 H11 107.7(15) no
C19 C1 H11 105.2(15) no
C1 C2 C3 116.2(11) yes
C1 C2 C7 126.4(11) yes
C3 C2 C7 117.4(8) yes
C2 C3 C4 119.7(9) yes
C2 C3 H31 119.9(14) no
C4 C3 H31 120.5(14) no
C3 C4 C5 122.6(11) yes
C3 C4 H41 118.4(14) no
C5 C4 H41 119.0(14) no
C4 C5 C6 118.2(11) yes
C4 C5 C8 122.7(15) yes
C6 C5 C8 119.0(14) yes
C5 C6 C7 119.1(10) yes
C5 C6 H61 120.8(14) no
C7 C6 H61 120.1(14) no
C6 C7 C2 123.0(9) yes
C6 C7 H71 118.5(14) no
C2 C7 H71 118.6(13) no
C5 C8 H83 109.5(17) no
C5 C8 H81 109.1(16) no
H83 C8 H81 109.8(17) no
C5 C8 H82 109.1(17) no
H83 C8 H82 109.5(17) no
H81 C8 H82 109.8(17) no
C1 C9 N3 101.2(8) yes
C1 C9 H92 111.7(16) no
N3 C9 H92 111.2(16) no
C1 C9 H91 111.1(16) no
N3 C9 H91 112.1(16) no
H92 C9 H91 109.4(16) no
N3 C10 H103 109.5(16) no
N3 C10 H101 110.3(16) no
H103 C10 H101 109.3(17) no
N3 C10 H102 109.1(16) no
H103 C10 H102 109.3(17) no
H101 C10 H102 109.4(17) no
N3 C11 C12 110.1(7) yes
N3 C11 C18 111.7(7) yes
C12 C11 C18 101.4(7) yes
N3 C11 C19 103.6(6) yes
C12 C11 C19 116.4(7) yes
C18 C11 C19 113.9(7) yes
C11 C12 C13 132.1(8) yes
C11 C12 C17 110.2(8) yes
C13 C12 C17 117.4(8) yes
C12 C13 C14 119.6(8) yes
C12 C13 H131 120.7(13) no
C14 C13 H131 119.7(13) no
Cl1 C14 C13 120.6(9) yes
Cl1 C14 C15 117.0(9) yes
C13 C14 C15 122.4(8) yes
C14 C15 C16 118.7(8) yes
C14 C15 H151 120.7(13) no
C16 C15 H151 120.6(13) no
C15 C16 C17 118.1(7) yes
C15 C16 H161 120.7(13) no
C17 C16 H161 121.2(13) no
N2 C17 C12 108.7(8) yes
N2 C17 C16 127.5(9) yes
C12 C17 C16 123.7(8) yes
C11 C18 N2 107.2(7) yes
C11 C18 O2 126.3(9) yes
N2 C18 O2 126.1(8) yes
C1 C19 C11 104.0(7) yes
C1 C19 C20 111.4(6) yes
C11 C19 C20 111.6(6) yes
C1 C19 C31 112.5(6) yes
C11 C19 C31 111.4(6) yes
C20 C19 C31 106.1(6) yes
C19 C20 O1 119.9(8) yes
C19 C20 C21 119.2(7) yes
O1 C20 C21 120.9(8) yes
C20 C21 C22 117.1(7) yes
C20 C21 C30 118.0(8) yes
C22 C21 C30 125.0(7) yes
C21 C22 C23 129.9(7) yes
C21 C22 H221 115.2(13) no
C23 C22 H221 114.8(13) no
C22 C23 C24 125.2(8) yes
C22 C23 C28 118.3(9) yes
C24 C23 C28 116.3(8) yes
C23 C24 C25 120.1(8) yes
C23 C24 H241 119.9(13) no
C25 C24 H241 119.9(13) no
C24 C25 C26 123.1(8) yes
C24 C25 H251 118.1(13) no
C26 C25 H251 118.7(13) no
C25 C26 C27 117.5(9) yes
C25 C26 C29 121.1(12) yes
C27 C26 C29 121.3(11) yes
C26 C27 C28 120.9(8) yes
C26 C27 H271 119.4(13) no
C28 C27 H271 119.8(13) no
C23 C28 C27 122.0(8) yes
C23 C28 H281 118.6(13) no
C27 C28 H281 119.4(13) no
C26 C29 H292 109.8(16) no
C26 C29 H293 109.8(16) no
H292 C29 H293 109.8(17) no
C26 C29 H291 109.1(17) no
H292 C29 H291 109.0(17) no
H293 C29 H291 109.3(17) no
C21 C30 N1 112.8(7) yes
C21 C30 H301 109.2(15) no
N1 C30 H301 108.9(15) no
C21 C30 H302 107.3(15) no
N1 C30 H302 109.3(15) no
H301 C30 H302 109.4(16) no
C19 C31 N1 108.7(6) yes
C19 C31 H312 109.1(15) no
N1 C31 H312 110.3(15) no
C19 C31 H311 109.8(15) no
N1 C31 H311 109.5(15) no
H312 C31 H311 109.5(16) no
N1 C32 H322 110.1(16) no
N1 C32 H323 109.8(16) no
H322 C32 H323 109.2(16) no
N1 C32 H321 108.5(16) no
H322 C32 H321 109.9(16) no
H323 C32 H321 109.3(17) no

loop_
_geom_bond_atom_site_label_1
_geom_bond_atom_site_label_2
_geom_bond_distance
_geom_bond_publ_flag
Cl1 C14 1.741(8) yes
O1 C20 1.230(7) yes
O2 C18 1.215(8) yes
N1 C30 1.450(8) yes
N1 C31 1.463(7) yes
N1 C32 1.450(7) yes
N2 C17 1.405(8) yes
N2 C18 1.375(8) yes
N2 H21 0.861 no
N3 C9 1.460(9) yes
N3 C10 1.478(9) yes
N3 C11 1.458(8) yes
C1 C2 1.504(10) yes
C1 C9 1.529(10) yes
C1 C19 1.561(9) yes
C1 H11 0.978(18) no
C2 C3 1.385(10) yes
C2 C7 1.363(10) yes
C3 C4 1.387(11) yes
C3 H31 0.936(18) no
C4 C5 1.367(12) yes
C4 H41 0.941(18) no
C5 C6 1.370(12) yes
C5 C8 1.518(12) yes
C6 C7 1.400(11) yes
C6 H61 0.933(18) no
C7 H71 0.929(18) no
C8 H83 0.959(18) no
C8 H81 0.959(18) no
C8 H82 0.964(18) no
C9 H92 0.967(18) no
C9 H91 0.973(18) no
C10 H103 0.967(18) no
C10 H101 0.960(18) no
C10 H102 0.962(18) no
C11 C12 1.517(9) yes
C11 C18 1.553(9) yes
C11 C19 1.589(9) yes
C12 C13 1.377(10) yes
C12 C17 1.383(9) yes
C13 C14 1.373(10) yes
C13 H131 0.935(18) no
C14 C15 1.378(9) yes
C15 C16 1.382(9) yes
C15 H151 0.931(18) no
C16 C17 1.372(9) yes
C16 H161 0.935(18) no
C19 C20 1.528(9) yes
C19 C31 1.538(8) yes
C20 C21 1.477(10) yes
C21 C22 1.332(9) yes
C21 C30 1.499(9) yes
C22 C23 1.467(10) yes
C22 H221 0.933(18) no
C23 C24 1.383(9) yes
C23 C28 1.379(9) yes
C24 C25 1.383(10) yes
C24 H241 0.931(18) no
C25 C26 1.338(10) yes
C25 H251 0.931(18) no
C26 C27 1.365(11) yes
C26 C29 1.537(11) yes
C27 C28 1.377(10) yes
C27 H271 0.933(18) no
C28 H281 0.936(18) no
C29 H292 0.961(18) no
C29 H293 0.958(18) no
C29 H291 0.962(18) no
C30 H301 0.981(18) no
C30 H302 0.978(18) no
C31 H312 0.971(18) no
C31 H311 0.979(18) no
C32 H322 0.962(18) no
C32 H323 0.960(18) no
C32 H321 0.970(18) no

loop_
_geom_hbond_atom_site_label_D
_geom_hbond_atom_site_label_H
_geom_hbond_atom_site_label_A
_geom_hbond_site_symmetry_A
_geom_hbond_angle_DHA
_geom_hbond_distance_DH
_geom_hbond_distance_HA
_geom_hbond_distance_DA
_geom_hbond_publ_flag
N2 H21 O2 2_666 163.2(3) 0.861 2.030 2.865(13) yes
